data_1554652
loop_
_publ_author_name
'Yu, Changjiang'
'Huang, Zhenlong'
'Gu, Wei'
'Wu, Qinghua'
'Hao, Erhong'
'Xiao, Yi'
'Jiao, Lijuan'
'Wong, Wai-Yeung'

_publ_section_title
;
 A novel family of AIE-active meso-2-ketopyrrolyl BODIPYs: bright
 solid-state red fluorescence, morphological properties and application as
 viscosimeters in live cells
;
_journal_issue 9
_journal_name_full 'Materials Chemistry Frontiers'
_journal_page_first 1823
_journal_paper_doi 10.1039/C9QM00154A
_journal_volume 3
_journal_year 2019
_chemical_formula_sum 'C26 H34 B F2 N3 O'
_chemical_formula_weight 453.37
_space_group_IT_number 15
_space_group_name_Hall '-C 2yc'
_space_group_name_H-M_alt 'C 1 2/c 1'
_symmetry_cell_setting monoclinic
_symmetry_space_group_name_H-M 'C 1 2/c 1'
_atom_sites_solution_hydrogens geom
_atom_sites_solution_primary direct
_atom_sites_solution_secondary difmap
_audit_creation_method SHELXL-97
_audit_update_record
;
2017-04-08 deposited with the CCDC.	2019-06-26 downloaded from the CCDC.
;
_cell_angle_alpha 90.00
_cell_angle_beta 101.3930(10)
_cell_angle_gamma 90.00
_cell_formula_units_Z 8
_cell_length_a 26.649(3)
_cell_length_b 9.8463(10)
_cell_length_c 19.4482(19)
_cell_measurement_reflns_used 6599
_cell_measurement_temperature 293(2)
_cell_measurement_theta_max 25.69
_cell_measurement_theta_min 2.21
_cell_volume 5002.5(9)
_computing_cell_refinement 'Bruker SMART'
_computing_data_collection 'Bruker SMART'
_computing_data_reduction 'Bruker SAINT'
_computing_molecular_graphics 'Bruker SHELXTL'
_computing_publication_material 'Bruker SHELXTL'
_computing_structure_refinement 'SHELXL-97 (Sheldrick, 1997)'
_computing_structure_solution 'SHELXS-97 (Sheldrick, 1990)'
_diffrn_ambient_temperature 293(2)
_diffrn_measured_fraction_theta_full 0.992
_diffrn_measured_fraction_theta_max 0.992
_diffrn_measurement_device_type 'CCD area detector'
_diffrn_measurement_method 'phi and omega scans'
_diffrn_radiation_monochromator graphite
_diffrn_radiation_source 'fine-focus sealed tube'
_diffrn_radiation_type MoK\a
_diffrn_radiation_wavelength 0.71073
_diffrn_reflns_av_R_equivalents 0.0294
_diffrn_reflns_av_sigmaI/netI 0.0273
_diffrn_reflns_limit_h_max 34
_diffrn_reflns_limit_h_min -31
_diffrn_reflns_limit_k_max 12
_diffrn_reflns_limit_k_min -12
_diffrn_reflns_limit_l_max 25
_diffrn_reflns_limit_l_min -25
_diffrn_reflns_number 21129
_diffrn_reflns_theta_full 27.63
_diffrn_reflns_theta_max 27.63
_diffrn_reflns_theta_min 1.56
_exptl_absorpt_coefficient_mu 0.083
_exptl_absorpt_correction_T_max 0.9852
_exptl_absorpt_correction_T_min 0.9811
_exptl_absorpt_correction_type multi-scan
_exptl_crystal_colour colorless
_exptl_crystal_density_diffrn 1.204
_exptl_crystal_density_method 'not measured'
_exptl_crystal_description block
_exptl_crystal_F_000 1936
_exptl_crystal_size_max 0.23
_exptl_crystal_size_mid 0.20
_exptl_crystal_size_min 0.18
_refine_diff_density_max 0.306
_refine_diff_density_min -0.240
_refine_diff_density_rms 0.039
_refine_ls_extinction_method none
_refine_ls_goodness_of_fit_ref 1.058
_refine_ls_hydrogen_treatment mixed
_refine_ls_matrix_type full
_refine_ls_number_parameters 307
_refine_ls_number_reflns 5791
_refine_ls_number_restraints 0
_refine_ls_restrained_S_all 1.058
_refine_ls_R_factor_all 0.1044
_refine_ls_R_factor_gt 0.0637
_refine_ls_shift/su_max 0.099
_refine_ls_shift/su_mean 0.005
_refine_ls_structure_factor_coef Fsqd
_refine_ls_weighting_details 'calc w=1/[\s^2^(Fo^2^)+(0.1217P)^2^+1.6030P] where P=(Fo^2^+2Fc^2^)/3'
_refine_ls_weighting_scheme calc
_refine_ls_wR_factor_gt 0.2012
_refine_ls_wR_factor_ref 0.2386
_reflns_number_gt 3220
_reflns_number_total 5791
_reflns_threshold_expression >2sigma(I)
_cod_data_source_file c9qm00154a2.cif
_cod_data_source_block 150607b_0m
_cod_depositor_comments
;
The following automatic conversions were performed:

data item '_symmetry_cell_setting' value 'Monoclinic' was changed to
'monoclinic' in accordance with the
/home/saulius/struct/COD-crude-data/automatic-downloads/DataCite-retrospective/RSC/depositions/lib/dictionaries/cif_core.dic
dictionary named 'cif_core.dic' version 2.4.2 last updated on
2011-04-26.

Automatic conversion script
Id: cif_fix_values 6909 2019-04-08 15:41:33Z antanas 
;
_cod_original_sg_symbol_H-M C2/c
_cod_database_code 1554652

loop_
_symmetry_equiv_pos_as_xyz
'x, y, z'
'-x, y, -z+1/2'
'x+1/2, y+1/2, z'
'-x+1/2, y+1/2, -z+1/2'
'-x, -y, -z'
'x, -y, z-1/2'
'-x+1/2, -y+1/2, -z'
'x+1/2, -y+1/2, z-1/2'

loop_
_atom_site_label
_atom_site_type_symbol
_atom_site_fract_x
_atom_site_fract_y
_atom_site_fract_z
_atom_site_U_iso_or_equiv
_atom_site_adp_type
_atom_site_occupancy
_atom_site_symmetry_multiplicity
_atom_site_calc_flag
_atom_site_refinement_flags
B1 B 0.23731(11) 0.0585(2) 0.94926(15) 0.0660(7) Uani 1 1 d .
F2 F 0.20871(6) 0.12201(14) 0.99266(8) 0.0815(4) Uani 1 1 d .
F1 F 0.21453(6) -0.06569(14) 0.92841(8) 0.0881(5) Uani 1 1 d .
N2 N 0.29285(7) 0.03739(17) 0.98794(10) 0.0678(5) Uani 1 1 d .
N1 N 0.23872(8) 0.14749(18) 0.88482(10) 0.0686(5) Uani 1 1 d .
O1 O 0.39520(10) 0.1187(2) 0.83721(14) 0.1298(10) Uani 1 1 d .
N3 N 0.38142(8) 0.4075(2) 0.94372(10) 0.0753(6) Uani 1 1 d .
H3 H 0.3557 0.3886 0.9626 0.090 Uiso 1 1 calc R
C6 C 0.33630(10) 0.0780(2) 0.96348(13) 0.0712(6) Uani 1 1 d .
C5 C 0.33112(10) 0.1548(2) 0.90287(13) 0.0702(6) Uani 1 1 d .
C4 C 0.28371(11) 0.1925(2) 0.86442(12) 0.0711(7) Uani 1 1 d .
C1 C 0.19816(12) 0.1971(3) 0.83957(15) 0.0818(7) Uani 1 1 d .
C9 C 0.30901(11) -0.0308(2) 1.04911(14) 0.0784(7) Uani 1 1 d .
C17 C 0.37853(11) 0.1959(3) 0.87668(15) 0.0869(8) Uani 1 1 d .
C2 C 0.21628(14) 0.2784(3) 0.78865(15) 0.0899(8) Uani 1 1 d .
C3 C 0.26857(13) 0.2752(3) 0.80355(14) 0.0845(8) Uani 1 1 d .
C7 C 0.38029(11) 0.0294(3) 1.01218(17) 0.0856(8) Uani 1 1 d .
C8 C 0.36240(12) -0.0370(3) 1.06426(18) 0.0919(8) Uani 1 1 d .
C14 C 0.27275(13) -0.0909(3) 1.08898(17) 0.0991(9) Uani 1 1 d .
H14A H 0.2562 -0.0198 1.1099 0.149 Uiso 1 1 calc R
H14B H 0.2910 -0.1490 1.1251 0.149 Uiso 1 1 calc R
H14C H 0.2475 -0.1430 1.0579 0.149 Uiso 1 1 calc R
C13 C 0.30185(17) 0.3492(4) 0.76226(17) 0.1202(13) Uani 1 1 d .
H13A H 0.2808 0.3918 0.7223 0.180 Uiso 1 1 calc R
H13B H 0.3247 0.2860 0.7467 0.180 Uiso 1 1 calc R
H13C H 0.3214 0.4171 0.7913 0.180 Uiso 1 1 calc R
C10 C 0.14460(13) 0.1658(4) 0.8454(2) 0.1119(11) Uani 1 1 d .
H10A H 0.1408 0.0695 0.8501 0.168 Uiso 1 1 calc R
H10B H 0.1216 0.1970 0.8041 0.168 Uiso 1 1 calc R
H10C H 0.1368 0.2107 0.8858 0.168 Uiso 1 1 calc R
C16 C 0.43508(12) 0.0418(4) 1.0056(2) 0.1182(12) Uani 1 1 d .
H16A H 0.4454 0.1352 1.0109 0.177 Uiso 1 1 calc R
H16B H 0.4388 0.0099 0.9602 0.177 Uiso 1 1 calc R
H16C H 0.4561 -0.0118 1.0413 0.177 Uiso 1 1 calc R
C11 C 0.18249(18) 0.3528(4) 0.72970(19) 0.1210(12) Uani 1 1 d .
H11A H 0.1496 0.3685 0.7424 0.145 Uiso 1 1 calc R
H11B H 0.1976 0.4407 0.7243 0.145 Uiso 1 1 calc R
C12 C 0.17398(17) 0.2805(4) 0.6608(2) 0.1318(13) Uani 1 1 d .
H12A H 0.2063 0.2660 0.6471 0.198 Uiso 1 1 calc R
H12B H 0.1523 0.3346 0.6259 0.198 Uiso 1 1 calc R
H12C H 0.1579 0.1946 0.6650 0.198 Uiso 1 1 calc R
C15 C 0.39466(17) -0.1079(4) 1.1268(3) 0.1372(15) Uani 1 1 d .
H15A H 0.3725 -0.1657 1.1480 0.165 Uiso 1 1 calc R
H15B H 0.4190 -0.1662 1.1101 0.165 Uiso 1 1 calc R
C19 C 0.44199(11) 0.3920(3) 0.87982(15) 0.0891(8) Uani 1 1 d .
C18 C 0.40076(11) 0.3242(3) 0.89837(14) 0.0812(7) Uani 1 1 d .
C21 C 0.40907(11) 0.5238(3) 0.95406(14) 0.0811(7) Uani 1 1 d .
C20 C 0.44699(11) 0.5157(3) 0.91441(15) 0.0905(8) Uani 1 1 d .
C22 C 0.39784(15) 0.6290(3) 1.00277(19) 0.1104(11) Uani 1 1 d .
H22A H 0.4270 0.6877 1.0156 0.166 Uiso 1 1 calc R
H22B H 0.3905 0.5866 1.0441 0.166 Uiso 1 1 calc R
H22C H 0.3688 0.6813 0.9804 0.166 Uiso 1 1 calc R
C25 C 0.47414(16) 0.3395(5) 0.8298(2) 0.1342(14) Uani 1 1 d .
H25A H 0.4802 0.2441 0.8376 0.201 Uiso 1 1 calc R
H25B H 0.5063 0.3867 0.8377 0.201 Uiso 1 1 calc R
H25C H 0.4564 0.3542 0.7824 0.201 Uiso 1 1 calc R
C23 C 0.48630(14) 0.6263(4) 0.9104(2) 0.1207(12) Uani 1 1 d .
H23A H 0.4903 0.6818 0.9523 0.145 Uiso 1 1 calc R
H23B H 0.5190 0.5839 0.9098 0.145 Uiso 1 1 calc R
C24 C 0.4727(2) 0.7148(5) 0.8487(3) 0.170(2) Uani 1 1 d .
H24A H 0.4668 0.6603 0.8069 0.255 Uiso 1 1 calc R
H24B H 0.5002 0.7770 0.8474 0.255 Uiso 1 1 calc R
H24C H 0.4422 0.7647 0.8514 0.255 Uiso 1 1 calc R
C26 C 0.4233(2) -0.0175(5) 1.1818(2) 0.1603(19) Uani 1 1 d .
H26A H 0.4465 0.0379 1.1621 0.240 Uiso 1 1 calc R
H26B H 0.4422 -0.0715 1.2192 0.240 Uiso 1 1 calc R
H26C H 0.3996 0.0396 1.1998 0.240 Uiso 1 1 calc R

loop_
_atom_site_aniso_label
_atom_site_aniso_U_11
_atom_site_aniso_U_22
_atom_site_aniso_U_33
_atom_site_aniso_U_23
_atom_site_aniso_U_13
_atom_site_aniso_U_12
B1 0.0808(17) 0.0449(12) 0.0813(16) -0.0073(11) 0.0377(14) -0.0050(11)
F2 0.0881(10) 0.0765(9) 0.0929(9) -0.0051(7) 0.0494(8) 0.0042(7)
F1 0.1049(11) 0.0557(8) 0.1082(11) -0.0084(7) 0.0322(9) -0.0191(7)
N2 0.0781(13) 0.0482(9) 0.0858(13) -0.0052(9) 0.0372(10) -0.0005(8)
N1 0.0845(13) 0.0516(10) 0.0774(12) -0.0068(8) 0.0343(10) -0.0012(9)
O1 0.146(2) 0.1188(17) 0.155(2) -0.0687(16) 0.1046(18) -0.0435(15)
N3 0.0820(13) 0.0731(12) 0.0785(12) -0.0151(10) 0.0347(10) -0.0197(10)
C6 0.0823(16) 0.0531(11) 0.0871(16) -0.0171(11) 0.0382(13) -0.0054(11)
C5 0.0817(17) 0.0591(12) 0.0785(14) -0.0248(11) 0.0368(13) -0.0141(11)
C4 0.1010(19) 0.0517(11) 0.0709(13) -0.0137(10) 0.0422(13) -0.0152(11)
C1 0.100(2) 0.0619(14) 0.0889(16) -0.0046(13) 0.0320(15) 0.0093(13)
C9 0.0931(19) 0.0520(12) 0.0955(18) -0.0002(12) 0.0320(14) 0.0013(11)
C17 0.0936(18) 0.0872(18) 0.0937(17) -0.0286(14) 0.0521(15) -0.0219(14)
C2 0.131(3) 0.0614(15) 0.0809(16) 0.0011(12) 0.0295(16) 0.0115(15)
C3 0.121(2) 0.0642(14) 0.0771(15) -0.0085(12) 0.0396(16) -0.0144(14)
C7 0.0795(17) 0.0680(15) 0.111(2) -0.0199(15) 0.0226(16) 0.0031(13)
C8 0.094(2) 0.0648(15) 0.118(2) 0.0017(15) 0.0239(17) 0.0048(14)
C14 0.125(2) 0.0735(16) 0.107(2) 0.0151(15) 0.0414(19) -0.0053(16)
C13 0.175(4) 0.112(2) 0.0857(19) 0.0017(17) 0.054(2) -0.046(2)
C10 0.092(2) 0.118(3) 0.129(3) 0.016(2) 0.0283(19) 0.0224(19)
C16 0.083(2) 0.118(3) 0.157(3) -0.018(2) 0.034(2) -0.0005(18)
C11 0.160(3) 0.095(2) 0.113(2) 0.0166(19) 0.037(2) 0.032(2)
C12 0.146(3) 0.131(3) 0.111(3) 0.005(2) 0.008(2) 0.025(3)
C15 0.127(3) 0.100(3) 0.172(4) 0.016(3) 0.000(3) 0.006(2)
C19 0.0855(18) 0.101(2) 0.0908(17) -0.0105(15) 0.0407(14) -0.0248(15)
C18 0.0861(17) 0.0839(16) 0.0842(15) -0.0209(13) 0.0425(13) -0.0210(13)
C21 0.0878(18) 0.0729(15) 0.0841(16) -0.0083(13) 0.0211(14) -0.0209(13)
C20 0.0860(18) 0.097(2) 0.0897(18) -0.0014(15) 0.0192(15) -0.0312(15)
C22 0.136(3) 0.085(2) 0.115(2) -0.0294(17) 0.034(2) -0.0286(18)
C25 0.115(3) 0.159(3) 0.152(3) -0.035(3) 0.084(2) -0.038(2)
C23 0.102(2) 0.121(3) 0.139(3) 0.005(2) 0.026(2) -0.049(2)
C24 0.158(4) 0.167(4) 0.185(4) 0.056(4) 0.033(3) -0.072(3)
C26 0.234(6) 0.135(4) 0.116(3) 0.002(3) 0.045(3) 0.027(4)

loop_
_atom_type_symbol
_atom_type_description
_atom_type_scat_dispersion_real
_atom_type_scat_dispersion_imag
_atom_type_scat_source
C C 0.0033 0.0016 'International Tables Vol C Tables 4.2.6.8 and 6.1.1.4'
H H 0.0000 0.0000 'International Tables Vol C Tables 4.2.6.8 and 6.1.1.4'
B B 0.0013 0.0007 'International Tables Vol C Tables 4.2.6.8 and 6.1.1.4'
N N 0.0061 0.0033 'International Tables Vol C Tables 4.2.6.8 and 6.1.1.4'
O O 0.0106 0.0060 'International Tables Vol C Tables 4.2.6.8 and 6.1.1.4'
F F 0.0171 0.0103 'International Tables Vol C Tables 4.2.6.8 and 6.1.1.4'

loop_
_geom_angle_atom_site_label_1
_geom_angle_atom_site_label_2
_geom_angle_atom_site_label_3
_geom_angle
F1 B1 F2 108.19(19)
F1 B1 N1 110.1(2)
F2 B1 N1 110.04(19)
F1 B1 N2 110.33(19)
F2 B1 N2 110.7(2)
N1 B1 N2 107.47(19)
C9 N2 C6 107.4(2)
C9 N2 B1 127.1(2)
C6 N2 B1 125.4(2)
C1 N1 C4 108.7(2)
C1 N1 B1 126.6(2)
C4 N1 B1 124.7(2)
C21 N3 C18 109.7(2)
C21 N3 H3 125.1
C18 N3 H3 125.1
C5 C6 N2 119.8(2)
C5 C6 C7 132.5(2)
N2 C6 C7 107.7(2)
C6 C5 C4 122.2(2)
C6 C5 C17 119.0(3)
C4 C5 C17 118.8(2)
C5 C4 N1 120.0(2)
C5 C4 C3 132.7(2)
N1 C4 C3 107.3(3)
N1 C1 C2 108.6(3)
N1 C1 C10 122.4(3)
C2 C1 C10 129.0(3)
N2 C9 C8 109.8(2)
N2 C9 C14 122.0(3)
C8 C9 C14 128.1(3)
O1 C17 C18 123.8(2)
O1 C17 C5 118.5(2)
C18 C17 C5 117.8(2)
C3 C2 C1 108.1(3)
C3 C2 C11 127.3(3)
C1 C2 C11 124.6(3)
C2 C3 C4 107.4(2)
C2 C3 C13 124.2(3)
C4 C3 C13 128.4(3)
C8 C7 C6 106.8(3)
C8 C7 C16 126.3(3)
C6 C7 C16 126.8(3)
C7 C8 C9 108.2(3)
C7 C8 C15 126.1(3)
C9 C8 C15 125.6(3)
C9 C14 H14A 109.5
C9 C14 H14B 109.5
H14A C14 H14B 109.5
C9 C14 H14C 109.5
H14A C14 H14C 109.5
H14B C14 H14C 109.5
C3 C13 H13A 109.5
C3 C13 H13B 109.5
H13A C13 H13B 109.5
C3 C13 H13C 109.5
H13A C13 H13C 109.5
H13B C13 H13C 109.5
C1 C10 H10A 109.5
C1 C10 H10B 109.5
H10A C10 H10B 109.5
C1 C10 H10C 109.5
H10A C10 H10C 109.5
H10B C10 H10C 109.5
C7 C16 H16A 109.5
C7 C16 H16B 109.5
H16A C16 H16B 109.5
C7 C16 H16C 109.5
H16A C16 H16C 109.5
H16B C16 H16C 109.5
C12 C11 C2 114.5(3)
C12 C11 H11A 108.6
C2 C11 H11A 108.6
C12 C11 H11B 108.6
C2 C11 H11B 108.6
H11A C11 H11B 107.6
C11 C12 H12A 109.5
C11 C12 H12B 109.5
H12A C12 H12B 109.5
C11 C12 H12C 109.5
H12A C12 H12C 109.5
H12B C12 H12C 109.5
C26 C15 C8 115.7(3)
C26 C15 H15A 108.4
C8 C15 H15A 108.4
C26 C15 H15B 108.4
C8 C15 H15B 108.4
H15A C15 H15B 107.4
C20 C19 C18 107.5(2)
C20 C19 C25 127.0(3)
C18 C19 C25 125.4(3)
N3 C18 C19 107.1(2)
N3 C18 C17 122.2(2)
C19 C18 C17 130.7(2)
N3 C21 C20 107.6(2)
N3 C21 C22 121.1(3)
C20 C21 C22 131.2(3)
C19 C20 C21 108.0(2)
C19 C20 C23 127.2(3)
C21 C20 C23 124.8(3)
C21 C22 H22A 109.5
C21 C22 H22B 109.5
H22A C22 H22B 109.5
C21 C22 H22C 109.5
H22A C22 H22C 109.5
H22B C22 H22C 109.5
C19 C25 H25A 109.5
C19 C25 H25B 109.5
H25A C25 H25B 109.5
C19 C25 H25C 109.5
H25A C25 H25C 109.5
H25B C25 H25C 109.5
C24 C23 C20 113.9(3)
C24 C23 H23A 108.8
C20 C23 H23A 108.8
C24 C23 H23B 108.8
C20 C23 H23B 108.8
H23A C23 H23B 107.7
C23 C24 H24A 109.5
C23 C24 H24B 109.5
H24A C24 H24B 109.5
C23 C24 H24C 109.5
H24A C24 H24C 109.5
H24B C24 H24C 109.5
C15 C26 H26A 109.5
C15 C26 H26B 109.5
H26A C26 H26B 109.5
C15 C26 H26C 109.5
H26A C26 H26C 109.5
H26B C26 H26C 109.5

loop_
_geom_bond_atom_site_label_1
_geom_bond_atom_site_label_2
_geom_bond_distance
B1 F1 1.389(3)
B1 F2 1.392(3)
B1 N1 1.536(3)
B1 N2 1.536(4)
N2 C9 1.360(3)
N2 C6 1.395(3)
N1 C1 1.344(3)
N1 C4 1.407(3)
O1 C17 1.224(3)
N3 C21 1.355(3)
N3 C18 1.377(3)
N3 H3 0.8600
C6 C5 1.384(4)
C6 C7 1.436(4)
C5 C4 1.386(4)
C5 C17 1.508(3)
C4 C3 1.428(4)
C1 C2 1.430(4)
C1 C10 1.486(4)
C9 C8 1.396(4)
C9 C14 1.477(4)
C17 C18 1.423(4)
C2 C3 1.366(5)
C2 C11 1.501(5)
C3 C13 1.498(4)
C7 C8 1.368(4)
C7 C16 1.496(4)
C8 C15 1.514(5)
C14 H14A 0.9600
C14 H14B 0.9600
C14 H14C 0.9600
C13 H13A 0.9600
C13 H13B 0.9600
C13 H13C 0.9600
C10 H10A 0.9600
C10 H10B 0.9600
C10 H10C 0.9600
C16 H16A 0.9600
C16 H16B 0.9600
C16 H16C 0.9600
C11 C12 1.495(5)
C11 H11A 0.9700
C11 H11B 0.9700
C12 H12A 0.9600
C12 H12B 0.9600
C12 H12C 0.9600
C15 C26 1.482(6)
C15 H15A 0.9700
C15 H15B 0.9700
C19 C20 1.385(4)
C19 C18 1.393(4)
C19 C25 1.509(4)
C21 C20 1.389(4)
C21 C22 1.474(4)
C20 C23 1.524(4)
C22 H22A 0.9600
C22 H22B 0.9600
C22 H22C 0.9600
C25 H25A 0.9600
C25 H25B 0.9600
C25 H25C 0.9600
C23 C24 1.469(6)
C23 H23A 0.9700
C23 H23B 0.9700
C24 H24A 0.9600
C24 H24B 0.9600
C24 H24C 0.9600
C26 H26A 0.9600
C26 H26B 0.9600
C26 H26C 0.9600
